data_4024091
loop_
_publ_author_name
'Jia-Qi Li'
'Rong-Zhen Liao'
'Wan-Jian Ding'
'Ying Cheng'

_publ_section_title
;
 Highly Efficient and Site-Selective [3 + 2] Cycloaddition of
 Carbene-Derived Ambident Dipoles with Ketenes for a Straightforward
 Synthesis of Spiro-Pyrrolidones
;
_journal_name_full 'Journal of Organic Chemistry'
_journal_page_first 6266
_journal_page_last 6269
_journal_paper_doi 10.1021/jo070759u
_journal_volume 72
_journal_year 2007
_chemical_formula_sum 'C32 H29 N3 O S'
_chemical_formula_weight 503.64
_chemical_name_systematic
; 
 ? 
;
_space_group_IT_number 14
_symmetry_cell_setting monoclinic
_symmetry_space_group_name_Hall '-P 2yn'
_symmetry_space_group_name_H-M 'P 1 21/n 1'
_atom_sites_solution_hydrogens geom
_atom_sites_solution_primary direct
_atom_sites_solution_secondary difmap
_audit_creation_method SHELXL-97
_cell_angle_alpha 90.00
_cell_angle_beta 91.738(5)
_cell_angle_gamma 90.00
_cell_formula_units_Z 4
_cell_length_a 14.697(4)
_cell_length_b 8.0055(19)
_cell_length_c 22.710(5)
_cell_measurement_reflns_used 2054
_cell_measurement_temperature 294(2)
_cell_measurement_theta_max 21.42
_cell_measurement_theta_min 2.70
_cell_volume 2670.8(11)
_computing_cell_refinement 'Bruker SMART'
_computing_data_collection 'Bruker SMART'
_computing_data_reduction 'Bruker SAINT'
_computing_molecular_graphics 'Bruker SHELXTL'
_computing_publication_material 'Bruker SHELXTL'
_computing_structure_refinement 'SHELXL-97 (Sheldrick, 1997)'
_computing_structure_solution 'SHELXS-97 (Sheldrick, 1990)'
_diffrn_ambient_temperature 294(2)
_diffrn_measured_fraction_theta_full 1.000
_diffrn_measured_fraction_theta_max 1.000
_diffrn_measurement_device_type 'CCD area detector'
_diffrn_measurement_method 'phi and omega scans'
_diffrn_radiation_monochromator graphite
_diffrn_radiation_source 'fine-focus sealed tube'
_diffrn_radiation_type MoK\a
_diffrn_radiation_wavelength 0.71073
_diffrn_reflns_av_R_equivalents 0.0601
_diffrn_reflns_av_sigmaI/netI 0.0772
_diffrn_reflns_limit_h_max 13
_diffrn_reflns_limit_h_min -17
_diffrn_reflns_limit_k_max 9
_diffrn_reflns_limit_k_min -9
_diffrn_reflns_limit_l_max 27
_diffrn_reflns_limit_l_min -21
_diffrn_reflns_number 13204
_diffrn_reflns_theta_full 25.01
_diffrn_reflns_theta_max 25.01
_diffrn_reflns_theta_min 1.63
_exptl_absorpt_coefficient_mu 0.151
_exptl_absorpt_correction_T_max 1.00000
_exptl_absorpt_correction_T_min 0.866572
_exptl_absorpt_correction_type multi-scan
_exptl_absorpt_process_details SADABS
_exptl_crystal_density_diffrn 1.253
_exptl_crystal_density_meas ?
_exptl_crystal_density_method 'not measured'
_exptl_crystal_F_000 1064
_exptl_crystal_size_max 0.26
_exptl_crystal_size_mid 0.24
_exptl_crystal_size_min 0.18
_refine_diff_density_max 0.184
_refine_diff_density_min -0.231
_refine_diff_density_rms 0.046
_refine_ls_extinction_method none
_refine_ls_goodness_of_fit_ref 0.989
_refine_ls_hydrogen_treatment constr
_refine_ls_matrix_type full
_refine_ls_number_parameters 336
_refine_ls_number_reflns 4711
_refine_ls_number_restraints 0
_refine_ls_restrained_S_all 0.989
_refine_ls_R_factor_all 0.1117
_refine_ls_R_factor_gt 0.0458
_refine_ls_shift/su_max 0.001
_refine_ls_shift/su_mean 0.000
_refine_ls_structure_factor_coef Fsqd
_refine_ls_weighting_details 'calc w=1/[\s^2^(Fo^2^)+(0.0520P)^2^+0.0000P] where P=(Fo^2^+2Fc^2^)/3'
_refine_ls_weighting_scheme calc
_refine_ls_wR_factor_gt 0.0959
_refine_ls_wR_factor_ref 0.1207
_reflns_number_gt 2535
_reflns_number_total 4711
_reflns_threshold_expression >2sigma(I)
_cod_data_source_file jo070759usi20070411_045531.cif
_cod_data_source_block 60502c
_cod_depositor_comments
;
The following automatic conversions were performed:
'_symmetry_cell_setting' value 'Monoclinic' changed to 'monoclinic'
according to '/home/saulius/struct/CIF-dictionaries/cif_core.dic'
dictionary named 'cif_core.dic' version 2.4.1 from
2010-06-29.

'_exptl_absorpt_correction_type' value 'MULTI-SCAN' changed
to 'multi-scan' according to
'/home/saulius/struct/CIF-dictionaries/cif_core.dic' dictionary named
'cif_core.dic' version 2.4.1 from
2010-06-29.

'_refine_ls_hydrogen_treatment' value 'CONSTR' changed to
'constr' according to '/home/saulius/struct/CIF-dictionaries/cif_core.dic'
dictionary named 'cif_core.dic' version 2.4.1 from 2010-06-29.

Automatic conversion script
Id: cif_fix_enum 1527 2010-12-29 10:47:43Z saulius 

The following automatic conversions were performed:

'_exptl_crystal_density_meas' value 'none' was changed to '?' - the
value is perceived as not measured.

Automatic conversion script
Id: cif_fix_values 3008 2015-01-20 13:52:24Z robertas 
;
_cod_original_sg_symbol_H-M 'P 21/n'
_cod_database_code 4024091

loop_
_symmetry_equiv_pos_as_xyz
'x, y, z'
'-x+1/2, y+1/2, -z+1/2'
'-x, -y, -z'
'x-1/2, -y-1/2, z-1/2'

loop_
_atom_site_label
_atom_site_type_symbol
_atom_site_fract_x
_atom_site_fract_y
_atom_site_fract_z
_atom_site_U_iso_or_equiv
_atom_site_adp_type
_atom_site_occupancy
_atom_site_symmetry_multiplicity
_atom_site_calc_flag
_atom_site_refinement_flags
_atom_site_disorder_assembly
_atom_site_disorder_group
S1 S 0.49527(5) 0.36421(9) 0.08138(3) 0.0530(2) Uani 1 1 d . . .
O1 O 0.72391(14) 0.6771(3) 0.20195(9) 0.0746(7) Uani 1 1 d . . .
N1 N 0.40541(14) 0.6944(2) 0.13859(8) 0.0373(5) Uani 1 1 d . . .
N2 N 0.45065(13) 0.5293(2) 0.21647(8) 0.0383(5) Uani 1 1 d . . .
N3 N 0.63140(14) 0.5201(2) 0.14014(9) 0.0399(5) Uani 1 1 d . . .
C1 C 0.32916(17) 0.6113(3) 0.15982(10) 0.0346(6) Uani 1 1 d . . .
C2 C 0.23924(17) 0.6197(3) 0.14137(11) 0.0424(7) Uani 1 1 d . . .
H2 H 0.2210 0.6876 0.1099 0.051 Uiso 1 1 calc R . .
C3 C 0.17592(19) 0.5231(3) 0.17119(13) 0.0508(8) Uani 1 1 d . . .
H3 H 0.1146 0.5276 0.1599 0.061 Uiso 1 1 calc R . .
C4 C 0.20404(19) 0.4222(4) 0.21684(12) 0.0520(8) Uani 1 1 d . . .
H4 H 0.1612 0.3580 0.2359 0.062 Uiso 1 1 calc R . .
C5 C 0.29479(18) 0.4129(3) 0.23546(11) 0.0444(7) Uani 1 1 d . . .
H5 H 0.3132 0.3435 0.2664 0.053 Uiso 1 1 calc R . .
C6 C 0.35658(17) 0.5097(3) 0.20654(11) 0.0352(6) Uani 1 1 d . . .
C7 C 0.40188(18) 0.7470(3) 0.07681(11) 0.0439(7) Uani 1 1 d . . .
H7A H 0.3703 0.6621 0.0536 0.053 Uiso 1 1 calc R . .
H7B H 0.4635 0.7547 0.0630 0.053 Uiso 1 1 calc R . .
C8 C 0.35468(17) 0.9131(3) 0.06656(11) 0.0380(6) Uani 1 1 d . . .
C9 C 0.33719(19) 0.9644(3) 0.00927(11) 0.0517(8) Uani 1 1 d . . .
H9 H 0.3580 0.9012 -0.0219 0.062 Uiso 1 1 calc R . .
C10 C 0.2887(2) 1.1099(3) -0.00175(13) 0.0621(9) Uani 1 1 d . . .
H10 H 0.2768 1.1434 -0.0404 0.074 Uiso 1 1 calc R . .
C11 C 0.2581(2) 1.2050(3) 0.04357(14) 0.0568(8) Uani 1 1 d . . .
H11 H 0.2249 1.3018 0.0358 0.068 Uiso 1 1 calc R . .
C12 C 0.27666(19) 1.1569(3) 0.10028(12) 0.0499(7) Uani 1 1 d . . .
H12 H 0.2573 1.2228 0.1312 0.060 Uiso 1 1 calc R . .
C13 C 0.32389(18) 1.0114(3) 0.11214(12) 0.0465(7) Uani 1 1 d . . .
H13 H 0.3352 0.9788 0.1510 0.056 Uiso 1 1 calc R . .
C14 C 0.50271(19) 0.3925(3) 0.24407(11) 0.0527(8) Uani 1 1 d . . .
H14A H 0.5657 0.4035 0.2330 0.063 Uiso 1 1 calc R . .
H14B H 0.4801 0.2881 0.2276 0.063 Uiso 1 1 calc R . .
C15 C 0.50067(16) 0.3805(3) 0.31007(11) 0.0386(6) Uani 1 1 d . . .
C16 C 0.44598(19) 0.4756(4) 0.34484(12) 0.0519(8) Uani 1 1 d . . .
H16 H 0.4086 0.5571 0.3278 0.062 Uiso 1 1 calc R . .
C17 C 0.4463(2) 0.4508(4) 0.40539(13) 0.0636(9) Uani 1 1 d . . .
H17 H 0.4083 0.5147 0.4284 0.076 Uiso 1 1 calc R . .
C18 C 0.5016(2) 0.3339(4) 0.43153(14) 0.0720(10) Uani 1 1 d . . .
H18 H 0.5018 0.3181 0.4721 0.086 Uiso 1 1 calc R . .
C19 C 0.5570(3) 0.2399(4) 0.39701(15) 0.0758(10) Uani 1 1 d . . .
H19 H 0.5952 0.1601 0.4144 0.091 Uiso 1 1 calc R . .
C20 C 0.55670(19) 0.2623(3) 0.33690(13) 0.0538(8) Uani 1 1 d . . .
H20 H 0.5945 0.1973 0.3141 0.065 Uiso 1 1 calc R . .
C21 C 0.48784(16) 0.6230(3) 0.16613(10) 0.0359(6) Uani 1 1 d . . .
C22 C 0.56302(17) 0.7499(3) 0.18680(11) 0.0436(7) Uani 1 1 d . . .
C23 C 0.5529(2) 0.8176(4) 0.24864(12) 0.0651(9) Uani 1 1 d . . .
H23A H 0.5529 0.7265 0.2761 0.098 Uiso 1 1 calc R . .
H23B H 0.4966 0.8779 0.2507 0.098 Uiso 1 1 calc R . .
H23C H 0.6027 0.8912 0.2582 0.098 Uiso 1 1 calc R . .
C24 C 0.5717(2) 0.8991(3) 0.14424(14) 0.0707(9) Uani 1 1 d . . .
H24A H 0.6229 0.9665 0.1564 0.106 Uiso 1 1 calc R . .
H24B H 0.5173 0.9652 0.1448 0.106 Uiso 1 1 calc R . .
H24C H 0.5803 0.8584 0.1050 0.106 Uiso 1 1 calc R . .
C25 C 0.64966(19) 0.6509(3) 0.17999(12) 0.0476(7) Uani 1 1 d . . .
C26 C 0.54014(17) 0.5002(3) 0.12601(10) 0.0359(6) Uani 1 1 d . . .
C27 C 0.70248(17) 0.4152(3) 0.11781(12) 0.0408(7) Uani 1 1 d . . .
C28 C 0.7366(2) 0.2865(4) 0.15142(13) 0.0628(9) Uani 1 1 d . . .
H28 H 0.7149 0.2662 0.1888 0.075 Uiso 1 1 calc R . .
C29 C 0.8041(3) 0.1872(4) 0.12879(18) 0.0830(11) Uani 1 1 d . . .
H29 H 0.8265 0.0971 0.1506 0.100 Uiso 1 1 calc R . .
C30 C 0.8381(2) 0.2199(5) 0.07464(19) 0.0817(11) Uani 1 1 d . . .
H30 H 0.8846 0.1543 0.0602 0.098 Uiso 1 1 calc R . .
C31 C 0.8038(2) 0.3486(4) 0.04202(15) 0.0740(10) Uani 1 1 d . . .
H31 H 0.8271 0.3705 0.0052 0.089 Uiso 1 1 calc R . .
C32 C 0.7350(2) 0.4471(3) 0.06280(13) 0.0568(8) Uani 1 1 d . . .
H32 H 0.7108 0.5338 0.0400 0.068 Uiso 1 1 calc R . .

loop_
_atom_site_aniso_label
_atom_site_aniso_U_11
_atom_site_aniso_U_22
_atom_site_aniso_U_33
_atom_site_aniso_U_23
_atom_site_aniso_U_13
_atom_site_aniso_U_12
S1 0.0442(5) 0.0517(5) 0.0629(5) -0.0138(4) 0.0002(4) 0.0000(4)
O1 0.0405(13) 0.0911(16) 0.0917(16) -0.0377(13) -0.0039(12) 0.0001(12)
N1 0.0353(13) 0.0417(12) 0.0353(13) 0.0092(10) 0.0068(10) 0.0063(10)
N2 0.0318(13) 0.0463(13) 0.0369(13) 0.0109(10) 0.0028(10) 0.0047(11)
N3 0.0332(13) 0.0446(13) 0.0422(13) -0.0057(11) 0.0039(11) 0.0000(11)
C1 0.0345(16) 0.0371(15) 0.0327(15) -0.0016(12) 0.0079(12) 0.0036(13)
C2 0.0385(17) 0.0439(16) 0.0448(17) -0.0061(13) 0.0016(14) 0.0076(14)
C3 0.0333(17) 0.0569(19) 0.062(2) -0.0152(16) 0.0057(15) 0.0009(15)
C4 0.0429(19) 0.0587(19) 0.055(2) -0.0079(16) 0.0180(15) -0.0094(16)
C5 0.0489(19) 0.0461(17) 0.0387(16) 0.0001(13) 0.0099(14) -0.0048(14)
C6 0.0329(16) 0.0360(15) 0.0371(16) -0.0037(12) 0.0061(13) 0.0031(12)
C7 0.0481(18) 0.0454(17) 0.0387(17) 0.0063(13) 0.0094(13) 0.0095(14)
C8 0.0395(16) 0.0371(15) 0.0378(16) 0.0019(13) 0.0088(13) 0.0013(12)
C9 0.069(2) 0.0468(17) 0.0392(17) 0.0054(14) 0.0098(15) 0.0089(16)
C10 0.082(2) 0.0537(19) 0.051(2) 0.0169(16) 0.0031(17) 0.0141(18)
C11 0.063(2) 0.0407(17) 0.067(2) 0.0116(16) 0.0090(17) 0.0125(15)
C12 0.057(2) 0.0388(17) 0.054(2) -0.0069(14) 0.0133(15) 0.0028(15)
C13 0.0524(19) 0.0470(17) 0.0401(17) 0.0025(13) 0.0041(14) 0.0032(14)
C14 0.0506(19) 0.0594(18) 0.0484(19) 0.0140(14) 0.0077(14) 0.0189(15)
C15 0.0282(15) 0.0436(16) 0.0439(17) 0.0086(13) -0.0003(13) 0.0005(13)
C16 0.0459(19) 0.071(2) 0.0388(18) 0.0082(15) -0.0011(14) 0.0064(16)
C17 0.049(2) 0.094(2) 0.048(2) -0.0082(18) -0.0008(16) 0.0014(19)
C18 0.075(3) 0.098(3) 0.042(2) 0.012(2) -0.0082(19) -0.010(2)
C19 0.084(3) 0.083(2) 0.059(2) 0.0215(19) -0.019(2) 0.009(2)
C20 0.0470(19) 0.0572(19) 0.057(2) 0.0102(15) -0.0010(15) 0.0051(16)
C21 0.0342(15) 0.0369(14) 0.0370(15) 0.0028(12) 0.0061(12) 0.0015(13)
C22 0.0355(16) 0.0432(16) 0.0523(18) -0.0077(14) 0.0050(13) 0.0008(13)
C23 0.049(2) 0.074(2) 0.073(2) -0.0322(18) 0.0055(16) -0.0014(16)
C24 0.058(2) 0.0496(19) 0.105(3) 0.0071(18) 0.0058(18) -0.0171(16)
C25 0.0355(18) 0.0548(18) 0.0528(19) -0.0077(15) 0.0082(15) -0.0027(15)
C26 0.0338(16) 0.0348(15) 0.0391(16) 0.0045(12) 0.0031(12) -0.0006(12)
C27 0.0305(16) 0.0421(16) 0.0501(18) -0.0042(14) 0.0037(14) 0.0015(13)
C28 0.061(2) 0.071(2) 0.056(2) -0.0001(17) -0.0050(17) 0.0208(18)
C29 0.078(3) 0.077(2) 0.093(3) -0.011(2) -0.028(2) 0.036(2)
C30 0.049(2) 0.094(3) 0.102(3) -0.038(2) 0.001(2) 0.027(2)
C31 0.063(2) 0.076(2) 0.084(3) -0.018(2) 0.031(2) 0.003(2)
C32 0.058(2) 0.0499(18) 0.064(2) 0.0005(16) 0.0213(17) 0.0063(16)

loop_
_atom_type_symbol
_atom_type_description
_atom_type_scat_dispersion_real
_atom_type_scat_dispersion_imag
_atom_type_scat_source
C C 0.0033 0.0016 'International Tables Vol C Tables 4.2.6.8 and 6.1.1.4'
H H 0.0000 0.0000 'International Tables Vol C Tables 4.2.6.8 and 6.1.1.4'
N N 0.0061 0.0033 'International Tables Vol C Tables 4.2.6.8 and 6.1.1.4'
O O 0.0106 0.0060 'International Tables Vol C Tables 4.2.6.8 and 6.1.1.4'
S S 0.1246 0.1234 'International Tables Vol C Tables 4.2.6.8 and 6.1.1.4'

loop_
_geom_angle_atom_site_label_1
_geom_angle_atom_site_label_2
_geom_angle_atom_site_label_3
_geom_angle
_geom_angle_site_symmetry_1
_geom_angle_site_symmetry_3
_geom_angle_publ_flag
C1 N1 C21 109.17(18) . . ?
C1 N1 C7 117.4(2) . . ?
C21 N1 C7 121.80(19) . . ?
C6 N2 C14 119.0(2) . . ?
C6 N2 C21 108.45(18) . . ?
C14 N2 C21 120.5(2) . . ?
C26 N3 C25 113.7(2) . . ?
C26 N3 C27 124.1(2) . . ?
C25 N3 C27 122.2(2) . . ?
C2 C1 C6 121.0(2) . . ?
C2 C1 N1 130.0(2) . . ?
C6 C1 N1 108.9(2) . . ?
C1 C2 C3 118.2(2) . . ?
C1 C2 H2 120.9 . . ?
C3 C2 H2 120.9 . . ?
C4 C3 C2 120.2(3) . . ?
C4 C3 H3 119.9 . . ?
C2 C3 H3 119.9 . . ?
C3 C4 C5 121.8(3) . . ?
C3 C4 H4 119.1 . . ?
C5 C4 H4 119.1 . . ?
C6 C5 C4 117.8(3) . . ?
C6 C5 H5 121.1 . . ?
C4 C5 H5 121.1 . . ?
C5 C6 C1 121.0(2) . . ?
C5 C6 N2 130.4(2) . . ?
C1 C6 N2 108.6(2) . . ?
N1 C7 C8 113.7(2) . . ?
N1 C7 H7A 108.8 . . ?
C8 C7 H7A 108.8 . . ?
N1 C7 H7B 108.8 . . ?
C8 C7 H7B 108.8 . . ?
H7A C7 H7B 107.7 . . ?
C9 C8 C13 118.6(2) . . ?
C9 C8 C7 118.5(2) . . ?
C13 C8 C7 122.8(2) . . ?
C8 C9 C10 120.1(3) . . ?
C8 C9 H9 120.0 . . ?
C10 C9 H9 120.0 . . ?
C11 C10 C9 120.8(3) . . ?
C11 C10 H10 119.6 . . ?
C9 C10 H10 119.6 . . ?
C12 C11 C10 119.5(3) . . ?
C12 C11 H11 120.2 . . ?
C10 C11 H11 120.2 . . ?
C11 C12 C13 120.5(3) . . ?
C11 C12 H12 119.7 . . ?
C13 C12 H12 119.7 . . ?
C12 C13 C8 120.5(2) . . ?
C12 C13 H13 119.8 . . ?
C8 C13 H13 119.8 . . ?
N2 C14 C15 116.6(2) . . ?
N2 C14 H14A 108.1 . . ?
C15 C14 H14A 108.1 . . ?
N2 C14 H14B 108.1 . . ?
C15 C14 H14B 108.1 . . ?
H14A C14 H14B 107.3 . . ?
C16 C15 C20 118.5(3) . . ?
C16 C15 C14 124.6(2) . . ?
C20 C15 C14 116.9(2) . . ?
C15 C16 C17 120.3(3) . . ?
C15 C16 H16 119.8 . . ?
C17 C16 H16 119.8 . . ?
C18 C17 C16 120.8(3) . . ?
C18 C17 H17 119.6 . . ?
C16 C17 H17 119.6 . . ?
C17 C18 C19 119.0(3) . . ?
C17 C18 H18 120.5 . . ?
C19 C18 H18 120.5 . . ?
C18 C19 C20 120.7(3) . . ?
C18 C19 H19 119.6 . . ?
C20 C19 H19 119.6 . . ?
C19 C20 C15 120.6(3) . . ?
C19 C20 H20 119.7 . . ?
C15 C20 H20 119.7 . . ?
N1 C21 N2 101.95(18) . . ?
N1 C21 C26 114.40(19) . . ?
N2 C21 C26 109.31(19) . . ?
N1 C21 C22 116.32(19) . . ?
N2 C21 C22 111.75(19) . . ?
C26 C21 C22 103.24(19) . . ?
C25 C22 C23 112.9(2) . . ?
C25 C22 C24 104.8(2) . . ?
C23 C22 C24 108.4(2) . . ?
C25 C22 C21 102.6(2) . . ?
C23 C22 C21 115.0(2) . . ?
C24 C22 C21 112.7(2) . . ?
C22 C23 H23A 109.5 . . ?
C22 C23 H23B 109.5 . . ?
H23A C23 H23B 109.5 . . ?
C22 C23 H23C 109.5 . . ?
H23A C23 H23C 109.5 . . ?
H23B C23 H23C 109.5 . . ?
C22 C24 H24A 109.5 . . ?
C22 C24 H24B 109.5 . . ?
H24A C24 H24B 109.5 . . ?
C22 C24 H24C 109.5 . . ?
H24A C24 H24C 109.5 . . ?
H24B C24 H24C 109.5 . . ?
O1 C25 N3 123.3(2) . . ?
O1 C25 C22 128.5(3) . . ?
N3 C25 C22 108.2(2) . . ?
N3 C26 C21 106.53(19) . . ?
N3 C26 S1 126.87(19) . . ?
C21 C26 S1 126.37(19) . . ?
C28 C27 C32 121.0(3) . . ?
C28 C27 N3 119.9(3) . . ?
C32 C27 N3 119.1(2) . . ?
C27 C28 C29 118.7(3) . . ?
C27 C28 H28 120.6 . . ?
C29 C28 H28 120.6 . . ?
C30 C29 C28 120.7(3) . . ?
C30 C29 H29 119.7 . . ?
C28 C29 H29 119.7 . . ?
C31 C30 C29 119.8(3) . . ?
C31 C30 H30 120.1 . . ?
C29 C30 H30 120.1 . . ?
C30 C31 C32 120.8(3) . . ?
C30 C31 H31 119.6 . . ?
C32 C31 H31 119.6 . . ?
C27 C32 C31 119.0(3) . . ?
C27 C32 H32 120.5 . . ?
C31 C32 H32 120.5 . . ?

loop_
_geom_bond_atom_site_label_1
_geom_bond_atom_site_label_2
_geom_bond_distance
_geom_bond_site_symmetry_2
_geom_bond_publ_flag
S1 C26 1.614(2) . ?
O1 C25 1.204(3) . ?
N1 C1 1.401(3) . ?
N1 C21 1.463(3) . ?
N1 C7 1.464(3) . ?
N2 C6 1.403(3) . ?
N2 C14 1.466(3) . ?
N2 C21 1.485(3) . ?
N3 C26 1.379(3) . ?
N3 C25 1.405(3) . ?
N3 C27 1.444(3) . ?
C1 C2 1.376(3) . ?
C1 C6 1.387(3) . ?
C2 C3 1.400(3) . ?
C2 H2 0.9300 . ?
C3 C4 1.369(4) . ?
C3 H3 0.9300 . ?
C4 C5 1.389(3) . ?
C4 H4 0.9300 . ?
C5 C6 1.376(3) . ?
C5 H5 0.9300 . ?
C7 C8 1.514(3) . ?
C7 H7A 0.9700 . ?
C7 H7B 0.9700 . ?
C8 C9 1.381(3) . ?
C8 C13 1.387(3) . ?
C9 C10 1.385(3) . ?
C9 H9 0.9300 . ?
C10 C11 1.367(4) . ?
C10 H10 0.9300 . ?
C11 C12 1.364(3) . ?
C11 H11 0.9300 . ?
C12 C13 1.379(3) . ?
C12 H12 0.9300 . ?
C13 H13 0.9300 . ?
C14 C15 1.503(3) . ?
C14 H14A 0.9700 . ?
C14 H14B 0.9700 . ?
C15 C16 1.374(3) . ?
C15 C20 1.383(3) . ?
C16 C17 1.389(4) . ?
C16 H16 0.9300 . ?
C17 C18 1.364(4) . ?
C17 H17 0.9300 . ?
C18 C19 1.372(4) . ?
C18 H18 0.9300 . ?
C19 C20 1.377(4) . ?
C19 H19 0.9300 . ?
C20 H20 0.9300 . ?
C21 C26 1.559(3) . ?
C21 C22 1.563(3) . ?
C22 C25 1.512(3) . ?
C22 C23 1.517(3) . ?
C22 C24 1.544(4) . ?
C23 H23A 0.9600 . ?
C23 H23B 0.9600 . ?
C23 H23C 0.9600 . ?
C24 H24A 0.9600 . ?
C24 H24B 0.9600 . ?
C24 H24C 0.9600 . ?
C27 C28 1.369(3) . ?
C27 C32 1.375(3) . ?
C28 C29 1.382(4) . ?
C28 H28 0.9300 . ?
C29 C30 1.367(5) . ?
C29 H29 0.9300 . ?
C30 C31 1.357(4) . ?
C30 H30 0.9300 . ?
C31 C32 1.378(4) . ?
C31 H31 0.9300 . ?
C32 H32 0.9300 . ?

loop_
_geom_torsion_atom_site_label_1
_geom_torsion_atom_site_label_2
_geom_torsion_atom_site_label_3
_geom_torsion_atom_site_label_4
_geom_torsion
_geom_torsion_site_symmetry_1
_geom_torsion_site_symmetry_2
_geom_torsion_site_symmetry_3
_geom_torsion_site_symmetry_4
_geom_torsion_publ_flag
C21 N1 C1 C2 -170.6(2) . . . . ?
C7 N1 C1 C2 -26.6(4) . . . . ?
C21 N1 C1 C6 9.8(3) . . . . ?
C7 N1 C1 C6 153.8(2) . . . . ?
C6 C1 C2 C3 0.2(3) . . . . ?
N1 C1 C2 C3 -179.4(2) . . . . ?
C1 C2 C3 C4 -0.9(4) . . . . ?
C2 C3 C4 C5 0.6(4) . . . . ?
C3 C4 C5 C6 0.3(4) . . . . ?
C4 C5 C6 C1 -0.9(4) . . . . ?
C4 C5 C6 N2 178.1(2) . . . . ?
C2 C1 C6 C5 0.7(4) . . . . ?
N1 C1 C6 C5 -179.6(2) . . . . ?
C2 C1 C6 N2 -178.5(2) . . . . ?
N1 C1 C6 N2 1.2(3) . . . . ?
C14 N2 C6 C5 26.7(4) . . . . ?
C21 N2 C6 C5 169.4(2) . . . . ?
C14 N2 C6 C1 -154.2(2) . . . . ?
C21 N2 C6 C1 -11.5(3) . . . . ?
C1 N1 C7 C8 84.1(3) . . . . ?
C21 N1 C7 C8 -136.7(2) . . . . ?
N1 C7 C8 C9 -171.8(2) . . . . ?
N1 C7 C8 C13 4.5(3) . . . . ?
C13 C8 C9 C10 -0.9(4) . . . . ?
C7 C8 C9 C10 175.6(2) . . . . ?
C8 C9 C10 C11 0.4(4) . . . . ?
C9 C10 C11 C12 0.9(4) . . . . ?
C10 C11 C12 C13 -1.6(4) . . . . ?
C11 C12 C13 C8 1.1(4) . . . . ?
C9 C8 C13 C12 0.2(4) . . . . ?
C7 C8 C13 C12 -176.2(2) . . . . ?
C6 N2 C14 C15 -81.7(3) . . . . ?
C21 N2 C14 C15 140.1(2) . . . . ?
N2 C14 C15 C16 7.7(4) . . . . ?
N2 C14 C15 C20 -173.8(2) . . . . ?
C20 C15 C16 C17 -1.1(4) . . . . ?
C14 C15 C16 C17 177.4(2) . . . . ?
C15 C16 C17 C18 1.0(4) . . . . ?
C16 C17 C18 C19 -0.3(5) . . . . ?
C17 C18 C19 C20 -0.3(5) . . . . ?
C18 C19 C20 C15 0.2(5) . . . . ?
C16 C15 C20 C19 0.5(4) . . . . ?
C14 C15 C20 C19 -178.1(3) . . . . ?
C1 N1 C21 N2 -15.8(2) . . . . ?
C7 N1 C21 N2 -157.90(19) . . . . ?
C1 N1 C21 C26 102.1(2) . . . . ?
C7 N1 C21 C26 -40.1(3) . . . . ?
C1 N1 C21 C22 -137.6(2) . . . . ?
C7 N1 C21 C22 80.3(3) . . . . ?
C6 N2 C21 N1 16.4(2) . . . . ?
C14 N2 C21 N1 158.5(2) . . . . ?
C6 N2 C21 C26 -105.0(2) . . . . ?
C14 N2 C21 C26 37.1(3) . . . . ?
C6 N2 C21 C22 141.3(2) . . . . ?
C14 N2 C21 C22 -76.6(3) . . . . ?
N1 C21 C22 C25 -149.5(2) . . . . ?
N2 C21 C22 C25 94.0(2) . . . . ?
C26 C21 C22 C25 -23.3(2) . . . . ?
N1 C21 C22 C23 87.6(3) . . . . ?
N2 C21 C22 C23 -28.9(3) . . . . ?
C26 C21 C22 C23 -146.2(2) . . . . ?
N1 C21 C22 C24 -37.3(3) . . . . ?
N2 C21 C22 C24 -153.8(2) . . . . ?
C26 C21 C22 C24 88.8(2) . . . . ?
C26 N3 C25 O1 172.5(3) . . . . ?
C27 N3 C25 O1 -6.1(4) . . . . ?
C26 N3 C25 C22 -9.9(3) . . . . ?
C27 N3 C25 C22 171.6(2) . . . . ?
C23 C22 C25 O1 -37.3(4) . . . . ?
C24 C22 C25 O1 80.5(4) . . . . ?
C21 C22 C25 O1 -161.6(3) . . . . ?
C23 C22 C25 N3 145.3(2) . . . . ?
C24 C22 C25 N3 -97.0(2) . . . . ?
C21 C22 C25 N3 20.9(3) . . . . ?
C25 N3 C26 C21 -6.1(3) . . . . ?
C27 N3 C26 C21 172.5(2) . . . . ?
C25 N3 C26 S1 179.33(19) . . . . ?
C27 N3 C26 S1 -2.2(3) . . . . ?
N1 C21 C26 N3 146.04(19) . . . . ?
N2 C21 C26 N3 -100.4(2) . . . . ?
C22 C21 C26 N3 18.7(2) . . . . ?
N1 C21 C26 S1 -39.3(3) . . . . ?
N2 C21 C26 S1 74.2(2) . . . . ?
C22 C21 C26 S1 -166.68(18) . . . . ?
C26 N3 C27 C28 -98.1(3) . . . . ?
C25 N3 C27 C28 80.3(3) . . . . ?
C26 N3 C27 C32 82.0(3) . . . . ?
C25 N3 C27 C32 -99.6(3) . . . . ?
C32 C27 C28 C29 -0.7(4) . . . . ?
N3 C27 C28 C29 179.4(3) . . . . ?
C27 C28 C29 C30 2.1(5) . . . . ?
C28 C29 C30 C31 -1.7(5) . . . . ?
C29 C30 C31 C32 0.0(5) . . . . ?
C28 C27 C32 C31 -0.9(4) . . . . ?
N3 C27 C32 C31 178.9(3) . . . . ?
C30 C31 C32 C27 1.3(5) . . . . ?

loop_
_cod_related_entry_id
_cod_related_entry_database
_cod_related_entry_code
1 ChemSpider 21159302
